data_4340804
loop_
_publ_author_name
'Schweinfurth, David'
'Demeshko, Serhiy'
'Hohloch, Stephan'
'Steinmetz, Marc'
'Brandenburg, Jan Gerit'
'Dechert, Sebastian'
'Meyer, Franc'
'Grimme, Stefan'
'Sarkar, Biprajit'

_publ_section_title
;
 Spin Crossover in Fe(II) and Co(II) Complexes with the Same Click-Derived
 Tripodal Ligand.
;
_journal_issue 16
_journal_name_full 'Inorganic chemistry'
_journal_page_first 8203
_journal_page_last 8212
_journal_paper_doi 10.1021/ic500264k
_journal_volume 53
_journal_year 2014
_chemical_formula_moiety 'C60 H60 Fe N20 2+, 2(B F4 -)'
_chemical_formula_sum 'C60 H60 B2 F8 Fe N20'
_chemical_formula_weight 1290.75
_chemical_name_systematic
;
 ?
;
_space_group_IT_number 2
_symmetry_cell_setting triclinic
_symmetry_space_group_name_Hall '-P 1'
_symmetry_space_group_name_H-M 'P -1'
_atom_sites_solution_hydrogens geom
_atom_sites_solution_primary direct
_atom_sites_solution_secondary difmap
_audit_creation_method SHELXL-97
_cell_angle_alpha 94.350(8)
_cell_angle_beta 104.933(8)
_cell_angle_gamma 94.588(8)
_cell_formula_units_Z 1
_cell_length_a 10.1286(11)
_cell_length_b 11.1441(10)
_cell_length_c 13.9200(16)
_cell_measurement_reflns_used 18689
_cell_measurement_temperature 133(2)
_cell_measurement_theta_max 25.70
_cell_measurement_theta_min 1.52
_cell_volume 1505.7(3)
_computing_cell_refinement 'X-AREA (Stoe & Cie, 2002)'
_computing_data_collection 'X-AREA (Stoe & Cie, 2002)'
_computing_data_reduction 'X-AREA (Stoe & Cie, 2002)'
_computing_molecular_graphics 'DIAMOND (Brandenburg, 2001)'
_computing_publication_material 'SHELXL-97 (Sheldrick, 1997)'
_computing_structure_refinement 'SHELXL-97 (Sheldrick, 1997)'
_computing_structure_solution 'SHELXS-97 (Sheldrick, 1990)'
_diffrn_ambient_temperature 133(2)
_diffrn_measured_fraction_theta_full 0.997
_diffrn_measured_fraction_theta_max 0.986
_diffrn_measurement_device_type 'Stoe IPDS II'
_diffrn_measurement_method \w
_diffrn_radiation_monochromator graphite
_diffrn_radiation_source 'fine-focus sealed tube'
_diffrn_radiation_type MoK\a
_diffrn_radiation_wavelength 0.71073
_diffrn_reflns_av_R_equivalents 0.0273
_diffrn_reflns_av_sigmaI/netI 0.0191
_diffrn_reflns_limit_h_max 11
_diffrn_reflns_limit_h_min -12
_diffrn_reflns_limit_k_max 13
_diffrn_reflns_limit_k_min -13
_diffrn_reflns_limit_l_max 16
_diffrn_reflns_limit_l_min -16
_diffrn_reflns_number 18689
_diffrn_reflns_theta_full 25.00
_diffrn_reflns_theta_max 25.70
_diffrn_reflns_theta_min 1.52
_exptl_absorpt_coefficient_mu 0.334
_exptl_absorpt_correction_T_max 0.9494
_exptl_absorpt_correction_T_min 0.8304
_exptl_absorpt_correction_type numerical
_exptl_absorpt_process_details 'X-RED (Stoe & Cie, 2002)'
_exptl_crystal_colour 'pale orange'
_exptl_crystal_density_diffrn 1.424
_exptl_crystal_density_method 'not measured'
_exptl_crystal_description block
_exptl_crystal_F_000 668
_exptl_crystal_size_max 0.50
_exptl_crystal_size_mid 0.42
_exptl_crystal_size_min 0.40
_refine_diff_density_max 0.509
_refine_diff_density_min -0.378
_refine_diff_density_rms 0.042
_refine_ls_extinction_method none
_refine_ls_goodness_of_fit_ref 1.039
_refine_ls_hydrogen_treatment constr
_refine_ls_matrix_type full
_refine_ls_number_parameters 412
_refine_ls_number_reflns 5653
_refine_ls_number_restraints 0
_refine_ls_restrained_S_all 1.039
_refine_ls_R_factor_all 0.0394
_refine_ls_R_factor_gt 0.0363
_refine_ls_shift/su_max 0.000
_refine_ls_shift/su_mean 0.000
_refine_ls_structure_factor_coef Fsqd
_refine_ls_weighting_details 'calc w=1/[\s^2^(Fo^2^)+(0.0471P)^2^+0.7586P] where P=(Fo^2^+2Fc^2^)/3'
_refine_ls_weighting_scheme calc
_refine_ls_wR_factor_gt 0.0925
_refine_ls_wR_factor_ref 0.0943
_reflns_number_gt 5219
_reflns_number_total 5653
_reflns_threshold_expression >2sigma(I)
_cod_data_source_file ic500264k_si_003.cif
_cod_data_source_block ew13
_cod_depositor_comments
;
The following automatic conversions were performed:

'_symmetry_cell_setting' value 'Triclinic' changed to 'triclinic'
according to
/usr/data/users/saulius/crontab/automatic-downloads/rss-feeds/ACS/lib/dictionaries/cif_core.dic
dictionary named 'cif_core.dic' version 2.4.2 from 2011-04-26.

Automatic conversion script
Id: cif_fix_values 2281 2013-09-26 08:29:07Z andrius 

 Adding full bibliography for 4340804--4340809.cif.
;
_cod_database_code 4340804

loop_
_symmetry_equiv_pos_as_xyz
'x, y, z'
'-x, -y, -z'

loop_
_atom_site_label
_atom_site_type_symbol
_atom_site_fract_x
_atom_site_fract_y
_atom_site_fract_z
_atom_site_U_iso_or_equiv
_atom_site_adp_type
_atom_site_occupancy
_atom_site_symmetry_multiplicity
_atom_site_calc_flag
_atom_site_refinement_flags
Fe1 Fe 0.5000 0.5000 0.5000 0.02231(10) Uani 1 2 d S
N1 N 0.37753(13) 0.38953(12) 0.36920(10) 0.0250(3) Uani 1 1 d .
N11 N 0.63250(13) 0.38584(12) 0.48895(10) 0.0260(3) Uani 1 1 d .
N12 N 0.74952(15) 0.36423(14) 0.54934(11) 0.0361(3) Uani 1 1 d .
N13 N 0.78823(15) 0.26702(14) 0.50577(11) 0.0364(3) Uani 1 1 d .
N21 N 0.41547(13) 0.38049(12) 0.56837(10) 0.0255(3) Uani 1 1 d .
N22 N 0.44084(14) 0.35666(12) 0.66249(10) 0.0273(3) Uani 1 1 d .
N23 N 0.36515(13) 0.25247(12) 0.66184(10) 0.0262(3) Uani 1 1 d .
N31 N 0.27030(15) 0.33605(13) 0.11984(11) 0.0324(3) Uani 1 1 d .
N32 N 0.17557(15) 0.26763(14) 0.05061(11) 0.0343(3) Uani 1 1 d .
N33 N 0.05993(14) 0.26088(13) 0.08205(11) 0.0308(3) Uani 1 1 d .
C10 C 0.47384(18) 0.31995(19) 0.32731(15) 0.0411(4) Uani 1 1 d .
H10A H 0.4274 0.2420 0.2954 0.080 Uiso 1 1 calc R
H10B H 0.5024 0.3638 0.2773 0.080 Uiso 1 1 calc R
C11 C 0.59623(17) 0.30191(15) 0.40862(13) 0.0291(3) Uani 1 1 d .
C12 C 0.69665(18) 0.22484(16) 0.41920(13) 0.0330(4) Uani 1 1 d .
H12 H 0.7005 0.1581 0.3760 0.080 Uiso 1 1 calc R
C13 C 0.9174(2) 0.2174(2) 0.55434(18) 0.0608(7) Uani 1 1 d .
H13A H 0.9659 0.1969 0.5046 0.080 Uiso 1 1 calc R
H13B H 0.8960 0.1438 0.5828 0.080 Uiso 1 1 calc R
C14 C 1.00816(18) 0.30686(16) 0.63522(13) 0.0348(4) Uani 1 1 d .
C15 C 1.0285(2) 0.28448(18) 0.73319(15) 0.0410(4) Uani 1 1 d .
H15 H 0.9862 0.2143 0.7490 0.080 Uiso 1 1 calc R
C16 C 1.1118(2) 0.3661(2) 0.80880(16) 0.0560(6) Uani 1 1 d .
H16 H 1.1264 0.3502 0.8752 0.080 Uiso 1 1 calc R
C17 C 1.1727(2) 0.4702(2) 0.7855(2) 0.0633(7) Uani 1 1 d .
H17 H 1.2272 0.5259 0.8361 0.080 Uiso 1 1 calc R
C18 C 1.1530(2) 0.4923(2) 0.6875(2) 0.0637(7) Uani 1 1 d .
H18 H 1.1942 0.5629 0.6715 0.080 Uiso 1 1 calc R
C19 C 1.0725(2) 0.4103(2) 0.61309(18) 0.0496(5) Uani 1 1 d .
H19 H 1.0614 0.4248 0.5467 0.080 Uiso 1 1 calc R
C20 C 0.27591(19) 0.30695(18) 0.40109(14) 0.0392(4) Uani 1 1 d .
H20A H 0.1883 0.3405 0.3884 0.080 Uiso 1 1 calc R
H20B H 0.2623 0.2288 0.3623 0.080 Uiso 1 1 calc R
C21 C 0.32527(16) 0.29134(15) 0.50882(12) 0.0282(3) Uani 1 1 d .
C22 C 0.29304(17) 0.20848(15) 0.56888(13) 0.0292(3) Uani 1 1 d .
H22 H 0.2342 0.1374 0.5497 0.080 Uiso 1 1 calc R
C23 C 0.38203(17) 0.19449(15) 0.75442(12) 0.0294(3) Uani 1 1 d .
H23A H 0.2977 0.1450 0.7518 0.080 Uiso 1 1 calc R
H23B H 0.3984 0.2564 0.8102 0.080 Uiso 1 1 calc R
C24 C 0.49954(17) 0.11626(15) 0.77168(13) 0.0299(4) Uani 1 1 d .
C25 C 0.51991(19) 0.04761(16) 0.85232(14) 0.0356(4) Uani 1 1 d .
H25 H 0.4589 0.0475 0.8921 0.080 Uiso 1 1 calc R
C26 C 0.6304(2) -0.02086(17) 0.87410(15) 0.0408(4) Uani 1 1 d .
H26 H 0.6438 -0.0656 0.9289 0.080 Uiso 1 1 calc R
C27 C 0.7204(2) -0.02295(17) 0.81513(16) 0.0413(4) Uani 1 1 d .
H27 H 0.7946 -0.0687 0.8301 0.080 Uiso 1 1 calc R
C28 C 0.7000(2) 0.04299(19) 0.73383(18) 0.0477(5) Uani 1 1 d .
H28 H 0.7599 0.0409 0.6932 0.080 Uiso 1 1 calc R
C29 C 0.5902(2) 0.11282(18) 0.71217(16) 0.0431(5) Uani 1 1 d .
H29 H 0.5774 0.1575 0.6573 0.080 Uiso 1 1 calc R
C30 C 0.29652(18) 0.45400(15) 0.28517(13) 0.0310(4) Uani 1 1 d .
H30A H 0.2340 0.5012 0.3105 0.080 Uiso 1 1 calc R
H30B H 0.3597 0.5100 0.2645 0.080 Uiso 1 1 calc R
C31 C 0.21548(17) 0.37273(14) 0.19568(12) 0.0280(3) Uani 1 1 d .
C32 C 0.08063(17) 0.32426(15) 0.17144(13) 0.0312(4) Uani 1 1 d .
H32 H 0.0175 0.3334 0.2089 0.080 Uiso 1 1 calc R
C33 C -0.06336(18) 0.18376(17) 0.02240(15) 0.0382(4) Uani 1 1 d .
H33A H -0.0682 0.1070 0.0505 0.080 Uiso 1 1 calc R
H33B H -0.0558 0.1676 -0.0453 0.080 Uiso 1 1 calc R
C34 C -0.19338(17) 0.24186(16) 0.01990(13) 0.0336(4) Uani 1 1 d .
C35 C -0.27489(19) 0.20763(17) 0.08183(14) 0.0387(4) Uani 1 1 d .
H35 H -0.2474 0.1504 0.1262 0.080 Uiso 1 1 calc R
C36 C -0.3966(2) 0.25808(18) 0.07789(15) 0.0411(4) Uani 1 1 d .
H36 H -0.4505 0.2345 0.1195 0.080 Uiso 1 1 calc R
C37 C -0.43846(19) 0.34358(17) 0.01219(15) 0.0402(4) Uani 1 1 d .
H37 H -0.5205 0.3769 0.0092 0.080 Uiso 1 1 calc R
C38 C -0.3573(2) 0.37888(18) -0.04878(15) 0.0420(4) Uani 1 1 d .
H38 H -0.3845 0.4367 -0.0926 0.080 Uiso 1 1 calc R
C39 C -0.23529(19) 0.32853(17) -0.04512(14) 0.0387(4) Uani 1 1 d .
H39 H -0.1813 0.3529 -0.0864 0.080 Uiso 1 1 calc R
B1 B 0.9598(2) 0.07568(18) 0.32005(16) 0.0326(4) Uani 1 1 d .
F1 F 0.96363(14) 0.02886(13) 0.22608(9) 0.0587(3) Uani 1 1 d .
F2 F 1.08379(11) 0.06485(10) 0.38821(9) 0.0444(3) Uani 1 1 d .
F3 F 0.93791(12) 0.19743(10) 0.31944(10) 0.0480(3) Uani 1 1 d .
F4 F 0.85444(11) 0.01362(10) 0.34930(10) 0.0465(3) Uani 1 1 d .

loop_
_atom_site_aniso_label
_atom_site_aniso_U_11
_atom_site_aniso_U_22
_atom_site_aniso_U_33
_atom_site_aniso_U_23
_atom_site_aniso_U_13
_atom_site_aniso_U_12
Fe1 0.01821(16) 0.02311(16) 0.02469(17) 0.00357(12) 0.00437(12) 0.00000(11)
N1 0.0204(6) 0.0267(7) 0.0272(7) 0.0049(5) 0.0054(5) -0.0003(5)
N11 0.0216(6) 0.0281(7) 0.0263(7) 0.0035(5) 0.0036(5) -0.0002(5)
N12 0.0306(8) 0.0383(8) 0.0342(8) -0.0048(6) -0.0010(6) 0.0126(6)
N13 0.0314(8) 0.0383(8) 0.0343(8) -0.0047(6) -0.0015(6) 0.0143(6)
N21 0.0208(6) 0.0270(7) 0.0273(7) 0.0039(5) 0.0039(5) 0.0011(5)
N22 0.0259(7) 0.0278(7) 0.0274(7) 0.0054(5) 0.0061(6) -0.0018(5)
N23 0.0229(7) 0.0269(7) 0.0280(7) 0.0063(5) 0.0053(5) -0.0019(5)
N31 0.0281(7) 0.0404(8) 0.0271(7) 0.0042(6) 0.0053(6) -0.0011(6)
N32 0.0299(7) 0.0423(8) 0.0287(7) 0.0016(6) 0.0054(6) 0.0016(6)
N33 0.0253(7) 0.0344(7) 0.0290(7) 0.0014(6) 0.0024(6) -0.0005(6)
C10 0.0280(9) 0.0514(11) 0.0382(10) -0.0103(8) 0.0005(8) 0.0114(8)
C11 0.0243(8) 0.0307(8) 0.0305(9) -0.0001(7) 0.0056(7) 0.0009(6)
C12 0.0299(9) 0.0331(9) 0.0334(9) -0.0026(7) 0.0048(7) 0.0051(7)
C13 0.0494(13) 0.0622(14) 0.0539(13) -0.0175(11) -0.0178(11) 0.0320(11)
C14 0.0289(9) 0.0410(10) 0.0329(9) 0.0010(7) 0.0029(7) 0.0138(7)
C15 0.0367(10) 0.0435(10) 0.0427(11) 0.0114(8) 0.0084(8) 0.0032(8)
C16 0.0532(13) 0.0797(16) 0.0312(10) 0.0031(10) 0.0015(9) 0.0190(12)
C17 0.0355(11) 0.0525(13) 0.0846(19) -0.0214(13) -0.0061(12) 0.0016(10)
C18 0.0369(12) 0.0437(12) 0.116(2) 0.0210(14) 0.0272(14) 0.0033(9)
C19 0.0454(12) 0.0614(13) 0.0552(13) 0.0278(11) 0.0249(10) 0.0244(10)
C20 0.0322(9) 0.0480(11) 0.0315(9) 0.0100(8) 0.0021(7) -0.0163(8)
C21 0.0220(8) 0.0300(8) 0.0303(8) 0.0042(7) 0.0042(6) -0.0029(6)
C22 0.0240(8) 0.0304(8) 0.0305(8) 0.0042(7) 0.0039(7) -0.0036(6)
C23 0.0266(8) 0.0333(8) 0.0284(8) 0.0085(7) 0.0072(7) -0.0004(7)
C24 0.0264(8) 0.0289(8) 0.0319(9) 0.0044(7) 0.0041(7) -0.0016(6)
C25 0.0385(10) 0.0350(9) 0.0325(9) 0.0061(7) 0.0078(8) 0.0019(7)
C26 0.0436(11) 0.0349(9) 0.0383(10) 0.0074(8) 0.0000(8) 0.0037(8)
C27 0.0345(10) 0.0312(9) 0.0530(12) 0.0034(8) 0.0020(9) 0.0040(7)
C28 0.0404(11) 0.0477(11) 0.0630(14) 0.0152(10) 0.0230(10) 0.0118(9)
C29 0.0412(11) 0.0463(11) 0.0502(12) 0.0207(9) 0.0202(9) 0.0122(8)
C30 0.0309(9) 0.0300(8) 0.0276(8) 0.0053(7) -0.0002(7) 0.0002(7)
C31 0.0268(8) 0.0293(8) 0.0267(8) 0.0061(6) 0.0047(7) 0.0012(6)
C32 0.0267(8) 0.0356(9) 0.0291(9) 0.0017(7) 0.0048(7) 0.0008(7)
C33 0.0296(9) 0.0370(9) 0.0397(10) -0.0034(8) -0.0023(8) -0.0024(7)
C34 0.0272(8) 0.0349(9) 0.0317(9) -0.0002(7) -0.0014(7) -0.0039(7)
C35 0.0381(10) 0.0394(10) 0.0334(9) 0.0052(8) 0.0024(8) -0.0040(8)
C36 0.0382(10) 0.0455(11) 0.0373(10) -0.0011(8) 0.0106(8) -0.0067(8)
C37 0.0310(9) 0.0405(10) 0.0437(11) -0.0035(8) 0.0038(8) -0.0005(8)
C38 0.0379(10) 0.0414(10) 0.0432(11) 0.0086(8) 0.0037(8) 0.0027(8)
C39 0.0331(9) 0.0423(10) 0.0392(10) 0.0082(8) 0.0075(8) -0.0024(8)
B1 0.0279(9) 0.0339(10) 0.0354(10) 0.0044(8) 0.0076(8) 0.0028(8)
F1 0.0664(8) 0.0754(9) 0.0370(6) 0.0036(6) 0.0140(6) 0.0240(7)
F2 0.0327(6) 0.0472(6) 0.0478(7) 0.0032(5) 0.0012(5) 0.0046(5)
F3 0.0478(7) 0.0371(6) 0.0674(8) 0.0186(5) 0.0250(6) 0.0091(5)
F4 0.0373(6) 0.0365(6) 0.0660(8) -0.0001(5) 0.0195(6) -0.0077(5)

loop_
_atom_type_symbol
_atom_type_description
_atom_type_scat_dispersion_real
_atom_type_scat_dispersion_imag
_atom_type_scat_source
C C 0.0033 0.0016 'International Tables Vol C Tables 4.2.6.8 and 6.1.1.4'
H H 0.0000 0.0000 'International Tables Vol C Tables 4.2.6.8 and 6.1.1.4'
N N 0.0061 0.0033 'International Tables Vol C Tables 4.2.6.8 and 6.1.1.4'
B B 0.0013 0.0007 'International Tables Vol C Tables 4.2.6.8 and 6.1.1.4'
F F 0.0171 0.0103 'International Tables Vol C Tables 4.2.6.8 and 6.1.1.4'
Fe Fe 0.3463 0.8444 'International Tables Vol C Tables 4.2.6.8 and 6.1.1.4'

loop_
_geom_angle_atom_site_label_1
_geom_angle_atom_site_label_2
_geom_angle_atom_site_label_3
_geom_angle
_geom_angle_site_symmetry_1
_geom_angle_site_symmetry_3
N11 Fe1 N11 180.0 2_666 .
N11 Fe1 N21 87.48(5) 2_666 2_666
N11 Fe1 N21 92.52(5) . 2_666
N11 Fe1 N21 92.52(5) 2_666 .
N11 Fe1 N21 87.48(5) . .
N21 Fe1 N21 180.0 2_666 .
N11 Fe1 N1 82.07(5) 2_666 2_666
N11 Fe1 N1 97.93(5) . 2_666
N21 Fe1 N1 82.37(5) 2_666 2_666
N21 Fe1 N1 97.63(5) . 2_666
N11 Fe1 N1 97.93(5) 2_666 .
N11 Fe1 N1 82.07(5) . .
N21 Fe1 N1 97.63(5) 2_666 .
N21 Fe1 N1 82.37(5) . .
N1 Fe1 N1 180.0 2_666 .
C10 N1 C20 111.49(15) . .
C10 N1 C30 106.67(13) . .
C20 N1 C30 106.91(12) . .
C10 N1 Fe1 106.91(10) . .
C20 N1 Fe1 107.74(10) . .
C30 N1 Fe1 117.19(10) . .
N12 N11 C11 109.95(13) . .
N12 N11 Fe1 133.02(11) . .
C11 N11 Fe1 116.70(11) . .
N11 N12 N13 105.98(13) . .
N12 N13 C12 111.82(14) . .
N12 N13 C13 120.34(15) . .
C12 N13 C13 127.82(15) . .
N22 N21 C21 109.88(13) . .
N22 N21 Fe1 133.07(10) . .
C21 N21 Fe1 116.29(11) . .
N21 N22 N23 105.83(12) . .
N22 N23 C22 111.92(13) . .
N22 N23 C23 119.13(13) . .
C22 N23 C23 128.46(14) . .
N32 N31 C31 109.04(14) . .
N31 N32 N33 107.02(14) . .
C32 N33 N32 110.99(14) . .
C32 N33 C33 129.06(15) . .
N32 N33 C33 119.81(14) . .
C11 C10 N1 109.91(15) . .
N11 C11 C12 107.59(14) . .
N11 C11 C10 117.14(15) . .
C12 C11 C10 134.79(16) . .
N13 C12 C11 104.65(15) . .
N13 C13 C14 111.21(16) . .
C15 C14 C19 119.15(19) . .
C15 C14 C13 119.5(2) . .
C19 C14 C13 121.4(2) . .
C14 C15 C16 120.26(19) . .
C17 C16 C15 119.8(2) . .
C16 C17 C18 120.0(2) . .
C19 C18 C17 119.9(2) . .
C18 C19 C14 120.9(2) . .
C21 C20 N1 110.68(13) . .
N21 C21 C22 107.58(14) . .
N21 C21 C20 117.75(14) . .
C22 C21 C20 134.44(15) . .
N23 C22 C21 104.77(14) . .
N23 C23 C24 112.37(14) . .
C29 C24 C25 118.59(16) . .
C29 C24 C23 122.87(15) . .
C25 C24 C23 118.51(15) . .
C24 C25 C26 120.57(18) . .
C27 C26 C25 120.40(18) . .
C26 C27 C28 119.65(18) . .
C27 C28 C29 120.23(19) . .
C24 C29 C28 120.53(18) . .
C31 C30 N1 114.74(13) . .
N31 C31 C32 107.99(15) . .
N31 C31 C30 122.23(15) . .
C32 C31 C30 129.77(16) . .
N33 C32 C31 104.97(15) . .
N33 C33 C34 112.12(15) . .
C39 C34 C35 118.90(18) . .
C39 C34 C33 120.90(17) . .
C35 C34 C33 120.19(17) . .
C36 C35 C34 120.53(18) . .
C37 C36 C35 120.25(18) . .
C38 C37 C36 119.50(19) . .
C37 C38 C39 120.43(18) . .
C38 C39 C34 120.38(18) . .
F1 B1 F2 109.46(16) . .
F1 B1 F4 110.46(16) . .
F2 B1 F4 109.05(15) . .
F1 B1 F3 110.03(16) . .
F2 B1 F3 109.05(15) . .
F4 B1 F3 108.76(15) . .

loop_
_geom_bond_atom_site_label_1
_geom_bond_atom_site_label_2
_geom_bond_distance
_geom_bond_site_symmetry_2
Fe1 N11 1.9475(13) 2_666
Fe1 N11 1.9476(13) .
Fe1 N21 1.9601(13) 2_666
Fe1 N21 1.9601(13) .
Fe1 N1 2.1496(13) 2_666
Fe1 N1 2.1496(13) .
N1 C10 1.496(2) .
N1 C20 1.500(2) .
N1 C30 1.512(2) .
N11 N12 1.3161(19) .
N11 C11 1.355(2) .
N12 N13 1.336(2) .
N13 C12 1.342(2) .
N13 C13 1.480(2) .
N21 N22 1.3204(19) .
N21 C21 1.360(2) .
N22 N23 1.3373(18) .
N23 C22 1.344(2) .
N23 C23 1.462(2) .
N31 N32 1.314(2) .
N31 C31 1.365(2) .
N32 N33 1.351(2) .
N33 C32 1.342(2) .
N33 C33 1.474(2) .
C10 C11 1.486(2) .
C11 C12 1.369(2) .
C13 C14 1.502(3) .
C14 C15 1.371(3) .
C14 C19 1.373(3) .
C15 C16 1.386(3) .
C16 C17 1.370(4) .
C17 C18 1.371(4) .
C18 C19 1.369(4) .
C20 C21 1.482(2) .
C21 C22 1.367(2) .
C23 C24 1.512(2) .
C24 C29 1.387(3) .
C24 C25 1.387(2) .
C25 C26 1.387(3) .
C26 C27 1.375(3) .
C27 C28 1.376(3) .
C28 C29 1.391(3) .
C30 C31 1.493(2) .
C31 C32 1.374(2) .
C33 C34 1.507(3) .
C34 C39 1.390(3) .
C34 C35 1.392(3) .
C35 C36 1.386(3) .
C36 C37 1.386(3) .
C37 C38 1.382(3) .
C38 C39 1.388(3) .
B1 F1 1.382(2) .
B1 F2 1.385(2) .
B1 F4 1.390(2) .
B1 F3 1.392(2) .
